data_4315473
loop_
_publ_author_name
'Daniel Lundberg'
'Ingmar Persson'
'Lars Eriksson'
'Paola D'Angelo'
'Simone de Panfilis'

_publ_contact_author_address
;Swedish University of Agricultural Sciences (SLU)
Dept. of Chemistry
P.O. Box 7015
S-750 07 Uppsala
Sweden
;
_publ_contact_author_email daniel.lundberg@kemi.slu.se
_publ_contact_author_fax +46-18-673476
_publ_contact_author_name 'Daniel Lundberg'
_publ_contact_author_phone +46-18-671549
_publ_section_title
;
 Structural Study of the N,N'-Dimethylpropyleneurea Solvated
 Lanthanoid(III) Ions in Solution and Solid State with an Analysis of the
 Ionic Radii of Lanthanoid(III) Ions
;
_journal_name_full 'Inorganic Chemistry'
_journal_page_first 4420
_journal_page_last 4432
_journal_paper_doi 10.1021/ic100034q
_journal_volume 49
_journal_year 2010
_chemical_formula_moiety 'C36 H72 N12 Nd O6, 3(C6 H12 N2 O), 3(I)'
_chemical_formula_structural '(Nd (C6 H12 N2 O)6) (C6 H12 N2 O)3 I3'
_chemical_formula_sum 'C54 H108 I3 N18 Nd O9'
_chemical_formula_weight 1678.52
_chemical_name_common 'hexakis(dmpu)neodymium(III) iodide'
_chemical_name_systematic 'hexakis[1,3-dimethyltetrahydropyrimidin-2(1H)-one-\kO]neodymium(III) iodide'
_space_group_IT_number 176
_symmetry_cell_setting hexagonal
_symmetry_Int_Tables_number 176
_symmetry_space_group_name_Hall '-P 6c'
_symmetry_space_group_name_H-M 'P 63/m'
_atom_sites_solution_hydrogens geom
_atom_sites_solution_primary direct
_atom_sites_solution_secondary difmap
_audit_creation_method SHELXL-97
_cell_angle_alpha 90.00
_cell_angle_beta 90.00
_cell_angle_gamma 120.00
_cell_formula_units_Z 2
_cell_length_a 13.2344(3)
_cell_length_b 13.2344(3)
_cell_length_c 23.2595(3)
_cell_measurement_reflns_used 23594
_cell_measurement_temperature 100(2)
_cell_measurement_theta_max 40.7318
_cell_measurement_theta_min 3.9153
_cell_volume 3528.09(12)
_computing_cell_refinement 'Crysalis RED (Oxford diffraction, 2008)'
_computing_data_collection 'Crysalis CCD (Oxford diffraction, 2008)'
_computing_data_reduction 'Crysalis RED'
_computing_structure_refinement 'SHELXL-97 (Sheldrick, 2008)'
_computing_structure_solution 'SHELXS-97 (Sheldrick, 2008)'
_diffrn_ambient_temperature 100(2)
_diffrn_detector_area_resol_mean 16.5467
_diffrn_measured_fraction_theta_full 0.995
_diffrn_measured_fraction_theta_max 0.995
_diffrn_measurement_device_type 'GONIOMETER OXFORD DIFFRACTION KM4 XCALIBUR2'
_diffrn_measurement_method '\w scans at different \f'
_diffrn_radiation_monochromator graphite
_diffrn_radiation_probe x-ray
_diffrn_radiation_source 'fine-focus sealed tube'
_diffrn_radiation_type MoK\a
_diffrn_radiation_wavelength 0.71073
_diffrn_reflns_av_R_equivalents 0.0679
_diffrn_reflns_av_sigmaI/netI 0.0264
_diffrn_reflns_limit_h_max 18
_diffrn_reflns_limit_h_min -18
_diffrn_reflns_limit_k_max 18
_diffrn_reflns_limit_k_min -17
_diffrn_reflns_limit_l_max 33
_diffrn_reflns_limit_l_min -31
_diffrn_reflns_number 37448
_diffrn_reflns_theta_full 30.50
_diffrn_reflns_theta_max 30.50
_diffrn_reflns_theta_min 3.93
_diffrn_standards_number 0
_exptl_absorpt_coefficient_mu 2.110
_exptl_absorpt_correction_T_max 0.82817
_exptl_absorpt_correction_T_min 0.80031
_exptl_absorpt_correction_type multi-scan
_exptl_absorpt_process_details 'Crysalis RED (Oxford Diffraction, 2008)'
_exptl_crystal_colour colourless
_exptl_crystal_density_diffrn 1.580
_exptl_crystal_density_method 'not measured'
_exptl_crystal_description block
_exptl_crystal_F_000 1698
_exptl_crystal_size_max 0.11
_exptl_crystal_size_mid 0.10
_exptl_crystal_size_min 0.09
_refine_diff_density_max 1.018
_refine_diff_density_min -0.863
_refine_diff_density_rms 0.099
_refine_ls_extinction_coef 0.00221(19)
_refine_ls_extinction_expression Fc^*^=kFc[1+0.001xFc^2^\l^3^/sin(2\q)]^-1/4^
_refine_ls_extinction_method SHELXL
_refine_ls_goodness_of_fit_ref 1.177
_refine_ls_hydrogen_treatment constr
_refine_ls_matrix_type full
_refine_ls_number_parameters 135
_refine_ls_number_reflns 3661
_refine_ls_number_restraints 0
_refine_ls_restrained_S_all 1.177
_refine_ls_R_factor_all 0.0349
_refine_ls_R_factor_gt 0.0287
_refine_ls_shift/su_max 0.002
_refine_ls_shift/su_mean 0.000
_refine_ls_structure_factor_coef Fsqd
_refine_ls_weighting_details 'calc w=1/[\s^2^(Fo^2^)+(0.0361P)^2^+5.3924P] where P=(Fo^2^+2Fc^2^)/3'
_refine_ls_weighting_scheme calc
_refine_ls_wR_factor_gt 0.0735
_refine_ls_wR_factor_ref 0.0752
_reflns_number_gt 3174
_reflns_number_total 3661
_reflns_threshold_expression I>2\s(I)
_cod_data_source_file ic100034q_si_002_3.cif
_cod_data_source_block ccdc_Nd
_cod_database_code 4315473

loop_
_symmetry_equiv_pos_as_xyz
'x, y, z'
'x-y, x, z+1/2'
'-y, x-y, z'
'-x, -y, z+1/2'
'-x+y, -x, z'
'y, -x+y, z+1/2'
'-x, -y, -z'
'-x+y, -x, -z-1/2'
'y, -x+y, -z'
'x, y, -z-1/2'
'x-y, x, -z'
'-y, x-y, -z-1/2'

loop_
_atom_site_label
_atom_site_type_symbol
_atom_site_fract_x
_atom_site_fract_y
_atom_site_fract_z
_atom_site_U_iso_or_equiv
_atom_site_adp_type
_atom_site_occupancy
_atom_site_symmetry_multiplicity
_atom_site_calc_flag
_atom_site_refinement_flags
_atom_site_disorder_assembly
_atom_site_disorder_group
I1 I 0.3333 0.6667 0.2500 0.01966(10) Uani 1 6 d S . .
I2 I 0.3333 0.6667 0.536343(13) 0.03117(10) Uani 1 3 d S . .
Nd1 Nd 0.0000 1.0000 0.5000 0.00950(7) Uani 1 6 d S . .
O1 O 0.14988(15) 1.01535(16) 0.55775(7) 0.0175(3) Uani 1 1 d . . .
C1 C 0.2520(2) 1.0538(2) 0.57890(10) 0.0165(4) Uani 1 1 d . . .
N11 N 0.2790(2) 1.1094(2) 0.62987(9) 0.0216(4) Uani 1 1 d . . .
N12 N 0.3321(2) 1.0410(2) 0.54975(9) 0.0214(4) Uani 1 1 d . . .
C11 C 0.1885(3) 1.1092(3) 0.66541(11) 0.0256(6) Uani 1 1 d . . .
H11A H 0.2236 1.1543 0.7005 0.038 Uiso 1 1 calc R . .
H11B H 0.1308 1.0287 0.6757 0.038 Uiso 1 1 calc R . .
H11C H 0.1501 1.1444 0.6440 0.038 Uiso 1 1 calc R . .
C12 C 0.3023(3) 0.9761(3) 0.49588(13) 0.0339(7) Uani 1 1 d . . .
H12A H 0.3712 0.9760 0.4806 0.051 Uiso 1 1 calc R . .
H12B H 0.2753 1.0131 0.4680 0.051 Uiso 1 1 calc R . .
H12C H 0.2401 0.8956 0.5027 0.051 Uiso 1 1 calc R . .
C13 C 0.3903(3) 1.1458(3) 0.65839(12) 0.0367(8) Uani 1 1 d . . .
H13A H 0.3831 1.0821 0.6835 0.044 Uiso 1 1 calc R . .
H13B H 0.4112 1.2148 0.6828 0.044 Uiso 1 1 calc R . .
C14 C 0.4850(3) 1.1756(4) 0.61437(13) 0.0406(9) Uani 1 1 d . . .
H14A H 0.5005 1.2468 0.5932 0.049 Uiso 1 1 calc R . .
H14B H 0.5579 1.1914 0.6340 0.049 Uiso 1 1 calc R . .
C15 C 0.4482(2) 1.0761(3) 0.57288(13) 0.0315(7) Uani 1 1 d . . .
H15A H 0.5053 1.1004 0.5410 0.038 Uiso 1 1 calc R . .
H15B H 0.4466 1.0092 0.5928 0.038 Uiso 1 1 calc R . .
O2 O 0.1000(3) 0.3047(3) 0.7500 0.0322(7) Uani 1 2 d S . .
C2 C 0.2053(3) 0.3759(3) 0.7500 0.0224(7) Uani 1 2 d S . .
N21 N 0.2656(2) 0.4161(2) 0.69982(11) 0.0322(6) Uani 1 1 d . . .
C21 C 0.2013(4) 0.3851(3) 0.64582(13) 0.0481(10) Uani 1 1 d . . .
H21A H 0.2562 0.4199 0.6138 0.072 Uiso 1 1 calc R . .
H21B H 0.1465 0.4145 0.6458 0.072 Uiso 1 1 calc R . .
H21C H 0.1582 0.3000 0.6416 0.072 Uiso 1 1 calc R . .
C22 C 0.3886(4) 0.5037(4) 0.6978(2) 0.0589(12) Uani 1 1 d . . .
H22A H 0.3964 0.5814 0.6920 0.071 Uiso 1 1 calc R . .
H22B H 0.4251 0.4878 0.6645 0.071 Uiso 1 1 calc R . .
C23 C 0.4507(5) 0.5061(7) 0.7500 0.087(3) Uani 1 2 d S . .
H23A H 0.5284 0.5775 0.7500 0.104 Uiso 1 2 calc SR . .
H23B H 0.4627 0.4380 0.7500 0.104 Uiso 1 2 calc SR . .

loop_
_atom_site_aniso_label
_atom_site_aniso_U_11
_atom_site_aniso_U_22
_atom_site_aniso_U_33
_atom_site_aniso_U_23
_atom_site_aniso_U_13
_atom_site_aniso_U_12
I1 0.02165(13) 0.02165(13) 0.01569(16) 0.000 0.000 0.01082(7)
I2 0.03604(14) 0.03604(14) 0.02142(15) 0.000 0.000 0.01802(7)
Nd1 0.01033(9) 0.01033(9) 0.00785(11) 0.000 0.000 0.00517(5)
O1 0.0154(8) 0.0215(9) 0.0167(7) -0.0014(6) -0.0046(6) 0.0100(7)
C1 0.0163(11) 0.0177(11) 0.0146(9) 0.0022(8) -0.0031(8) 0.0079(9)
N11 0.0182(11) 0.0275(12) 0.0151(9) -0.0029(8) -0.0050(8) 0.0086(9)
N12 0.0162(10) 0.0310(12) 0.0188(9) -0.0023(9) -0.0034(8) 0.0131(9)
C11 0.0308(15) 0.0299(15) 0.0185(11) -0.0054(10) -0.0024(10) 0.0170(12)
C12 0.0295(15) 0.053(2) 0.0261(13) -0.0120(13) -0.0048(12) 0.0256(15)
C13 0.0199(14) 0.056(2) 0.0222(13) -0.0073(13) -0.0111(11) 0.0098(14)
C14 0.0170(13) 0.060(2) 0.0271(13) -0.0063(14) -0.0072(11) 0.0059(15)
C15 0.0163(12) 0.0488(19) 0.0293(13) 0.0051(13) -0.0025(11) 0.0162(13)
O2 0.0214(14) 0.0288(16) 0.0303(14) 0.000 0.000 0.0005(13)
C2 0.0220(18) 0.0179(17) 0.0212(15) 0.000 0.000 0.0054(15)
N21 0.0312(14) 0.0279(13) 0.0259(11) 0.0023(10) 0.0099(10) 0.0060(11)
C21 0.080(3) 0.039(2) 0.0195(13) 0.0011(12) 0.0038(15) 0.026(2)
C22 0.033(2) 0.045(2) 0.079(3) 0.015(2) 0.027(2) 0.0049(18)
C23 0.021(3) 0.055(4) 0.164(9) 0.000 0.000 0.003(3)

loop_
_atom_type_symbol
_atom_type_description
_atom_type_scat_dispersion_real
_atom_type_scat_dispersion_imag
_atom_type_scat_source
C C 0.0033 0.0016 'International Tables Vol C Tables 4.2.6.8 and 6.1.1.4'
H H 0.0000 0.0000 'International Tables Vol C Tables 4.2.6.8 and 6.1.1.4'
N N 0.0061 0.0033 'International Tables Vol C Tables 4.2.6.8 and 6.1.1.4'
Nd Nd -0.1943 3.0179 'International Tables Vol C Tables 4.2.6.8 and 6.1.1.4'
O O 0.0106 0.0060 'International Tables Vol C Tables 4.2.6.8 and 6.1.1.4'
I I -0.4742 1.8119 'International Tables Vol C Tables 4.2.6.8 and 6.1.1.4'

loop_
_geom_angle_atom_site_label_1
_geom_angle_atom_site_label_2
_geom_angle_atom_site_label_3
_geom_angle
_geom_angle_site_symmetry_1
_geom_angle_site_symmetry_3
_geom_angle_publ_flag
O1 Nd1 O1 89.81(6) 7_576 9_456 ?
O1 Nd1 O1 180.0 7_576 . ?
O1 Nd1 O1 90.19(6) 9_456 . ?
O1 Nd1 O1 90.19(6) 7_576 5_465 ?
O1 Nd1 O1 90.19(6) 9_456 5_465 ?
O1 Nd1 O1 89.81(6) . 5_465 ?
O1 Nd1 O1 90.19(6) 7_576 3_675 ?
O1 Nd1 O1 180.00(7) 9_456 3_675 ?
O1 Nd1 O1 89.81(6) . 3_675 ?
O1 Nd1 O1 89.81(6) 5_465 3_675 ?
O1 Nd1 O1 89.81(6) 7_576 11_666 ?
O1 Nd1 O1 89.81(6) 9_456 11_666 ?
O1 Nd1 O1 90.19(6) . 11_666 ?
O1 Nd1 O1 180.00(9) 5_465 11_666 ?
O1 Nd1 O1 90.19(6) 3_675 11_666 ?
C1 O1 Nd1 160.73(16) . . ?
O1 C1 N12 120.0(2) . . ?
O1 C1 N11 119.6(2) . . ?
N12 C1 N11 120.3(2) . . ?
C1 N11 C11 120.4(2) . . ?
C1 N11 C13 121.9(2) . . ?
C11 N11 C13 115.9(2) . . ?
C1 N12 C12 120.7(2) . . ?
C1 N12 C15 123.0(2) . . ?
C12 N12 C15 115.8(2) . . ?
N11 C11 H11A 109.5 . . ?
N11 C11 H11B 109.5 . . ?
H11A C11 H11B 109.5 . . ?
N11 C11 H11C 109.5 . . ?
H11A C11 H11C 109.5 . . ?
H11B C11 H11C 109.5 . . ?
N12 C12 H12A 109.5 . . ?
N12 C12 H12B 109.5 . . ?
H12A C12 H12B 109.5 . . ?
N12 C12 H12C 109.5 . . ?
H12A C12 H12C 109.5 . . ?
H12B C12 H12C 109.5 . . ?
N11 C13 C14 110.3(2) . . ?
N11 C13 H13A 109.6 . . ?
C14 C13 H13A 109.6 . . ?
N11 C13 H13B 109.6 . . ?
C14 C13 H13B 109.6 . . ?
H13A C13 H13B 108.1 . . ?
C15 C14 C13 110.1(3) . . ?
C15 C14 H14A 109.6 . . ?
C13 C14 H14A 109.6 . . ?
C15 C14 H14B 109.6 . . ?
C13 C14 H14B 109.6 . . ?
H14A C14 H14B 108.2 . . ?
N12 C15 C14 110.0(3) . . ?
N12 C15 H15A 109.7 . . ?
C14 C15 H15A 109.7 . . ?
N12 C15 H15B 109.7 . . ?
C14 C15 H15B 109.7 . . ?
H15A C15 H15B 108.2 . . ?
O2 C2 N21 121.08(18) . 10_557 ?
O2 C2 N21 121.08(18) . . ?
N21 C2 N21 117.8(4) 10_557 . ?
C2 N21 C22 122.9(3) . . ?
C2 N21 C21 118.9(3) . . ?
C22 N21 C21 117.5(3) . . ?
N21 C21 H21A 109.5 . . ?
N21 C21 H21B 109.5 . . ?
H21A C21 H21B 109.5 . . ?
N21 C21 H21C 109.5 . . ?
H21A C21 H21C 109.5 . . ?
H21B C21 H21C 109.5 . . ?
N21 C22 C23 112.7(4) . . ?
N21 C22 H22A 109.1 . . ?
C23 C22 H22A 109.1 . . ?
N21 C22 H22B 109.1 . . ?
C23 C22 H22B 109.1 . . ?
H22A C22 H22B 107.8 . . ?
C22 C23 C22 112.8(6) . 10_557 ?
C22 C23 H23A 109.0 . . ?
C22 C23 H23A 109.0 10_557 . ?
C22 C23 H23B 109.0 . . ?
C22 C23 H23B 109.0 10_557 . ?
H23A C23 H23B 107.8 . . ?

loop_
_geom_bond_atom_site_label_1
_geom_bond_atom_site_label_2
_geom_bond_distance
_geom_bond_site_symmetry_2
_geom_bond_publ_flag
Nd1 O1 2.3189(17) 7_576 ?
Nd1 O1 2.3189(16) 9_456 ?
Nd1 O1 2.3189(17) . ?
Nd1 O1 2.3189(17) 5_465 ?
Nd1 O1 2.3189(16) 3_675 ?
Nd1 O1 2.3189(17) 11_666 ?
O1 C1 1.280(3) . ?
C1 N12 1.339(3) . ?
C1 N11 1.346(3) . ?
N11 C11 1.454(4) . ?
N11 C13 1.461(3) . ?
N12 C12 1.458(4) . ?
N12 C15 1.467(3) . ?
C11 H11A 0.9800 . ?
C11 H11B 0.9800 . ?
C11 H11C 0.9800 . ?
C12 H12A 0.9800 . ?
C12 H12B 0.9800 . ?
C12 H12C 0.9800 . ?
C13 C14 1.510(4) . ?
C13 H13A 0.9900 . ?
C13 H13B 0.9900 . ?
C14 C15 1.503(5) . ?
C14 H14A 0.9900 . ?
C14 H14B 0.9900 . ?
C15 H15A 0.9900 . ?
C15 H15B 0.9900 . ?
O2 C2 1.231(5) . ?
C2 N21 1.363(3) 10_557 ?
C2 N21 1.363(3) . ?
N21 C22 1.452(5) . ?
N21 C21 1.456(4) . ?
C21 H21A 0.9800 . ?
C21 H21B 0.9800 . ?
C21 H21C 0.9800 . ?
C22 C23 1.457(6) . ?
C22 H22A 0.9900 . ?
C22 H22B 0.9900 . ?
C23 C22 1.457(6) 10_557 ?
C23 H23A 0.9900 . ?
C23 H23B 0.9900 . ?

loop_
_geom_torsion_atom_site_label_1
_geom_torsion_atom_site_label_2
_geom_torsion_atom_site_label_3
_geom_torsion_atom_site_label_4
_geom_torsion
_geom_torsion_site_symmetry_1
_geom_torsion_site_symmetry_2
_geom_torsion_site_symmetry_3
_geom_torsion_site_symmetry_4
_geom_torsion_publ_flag
O1 Nd1 O1 C1 97.7(5) 9_456 . . . ?
O1 Nd1 O1 C1 -172.1(5) 5_465 . . . ?
O1 Nd1 O1 C1 -82.3(5) 3_675 . . . ?
O1 Nd1 O1 C1 7.9(5) 11_666 . . . ?
Nd1 O1 C1 N12 -73.8(6) . . . . ?
Nd1 O1 C1 N11 104.7(5) . . . . ?
O1 C1 N11 C11 10.3(4) . . . . ?
N12 C1 N11 C11 -171.3(2) . . . . ?
O1 C1 N11 C13 174.5(3) . . . . ?
N12 C1 N11 C13 -7.1(4) . . . . ?
O1 C1 N12 C12 -4.5(4) . . . . ?
N11 C1 N12 C12 177.1(3) . . . . ?
O1 C1 N12 C15 -176.0(3) . . . . ?
N11 C1 N12 C15 5.5(4) . . . . ?
C1 N11 C13 C14 31.5(4) . . . . ?
C11 N11 C13 C14 -163.7(3) . . . . ?
N11 C13 C14 C15 -52.9(4) . . . . ?
C1 N12 C15 C14 -28.6(4) . . . . ?
C12 N12 C15 C14 159.5(3) . . . . ?
C13 C14 C15 N12 51.2(4) . . . . ?
O2 C2 N21 C22 177.3(4) . . . . ?
N21 C2 N21 C22 -3.4(6) 10_557 . . . ?
O2 C2 N21 C21 7.6(6) . . . . ?
N21 C2 N21 C21 -173.1(3) 10_557 . . . ?
C2 N21 C22 C23 25.3(6) . . . . ?
C21 N21 C22 C23 -164.8(5) . . . . ?
N21 C22 C23 C22 -46.3(8) . . . 10_557 ?
